data_4502348
loop_
_publ_author_name
'Huang, Fu-Ping'
'Tian, Jin-Lei'
'Gu, Wen'
'Liu, Xin'
'Yan, Shi-Ping'
'Liao, Dai-Zheng'
'Cheng, Peng'

_publ_section_title
;
 Co(II) Coordination Polymers: Positional Isomeric Effect, Structural and
 Magnetic Diversification
;
_journal_issue 3
_journal_name_full 'Crystal Growth &amp; Design'
_journal_page_first 1145
_journal_paper_doi 10.1021/cg901014r
_journal_volume 10
_journal_year 2010
_chemical_formula_sum 'C20 H14 Co N6 O7'
_chemical_formula_weight 509.30
_chemical_name_systematic
; 
 ? 
;
_space_group_IT_number 2
_symmetry_cell_setting triclinic
_symmetry_space_group_name_Hall '-P 1'
_symmetry_space_group_name_H-M 'P -1'
_atom_sites_solution_hydrogens geom
_atom_sites_solution_primary direct
_atom_sites_solution_secondary difmap
_audit_creation_method SHELXL-97
_cell_angle_alpha 104.04(3)
_cell_angle_beta 100.69(3)
_cell_angle_gamma 107.10(3)
_cell_formula_units_Z 2
_cell_length_a 10.018(2)
_cell_length_b 10.386(2)
_cell_length_c 10.667(2)
_cell_measurement_temperature 293(2)
_cell_volume 988.9(5)
_computing_structure_refinement 'SHELXL-97 (Sheldrick, 1997)'
_computing_structure_solution 'SHELXS-97 (Sheldrick, 1990)'
_diffrn_ambient_temperature 293(2)
_diffrn_measured_fraction_theta_full 0.994
_diffrn_measured_fraction_theta_max 0.994
_diffrn_radiation_monochromator graphite
_diffrn_radiation_source 'fine-focus sealed tube'
_diffrn_radiation_type MoK\a
_diffrn_radiation_wavelength 0.71073
_diffrn_reflns_av_R_equivalents 0.0386
_diffrn_reflns_av_sigmaI/netI 0.0497
_diffrn_reflns_limit_h_max 12
_diffrn_reflns_limit_h_min -12
_diffrn_reflns_limit_k_max 12
_diffrn_reflns_limit_k_min -12
_diffrn_reflns_limit_l_max 12
_diffrn_reflns_limit_l_min -12
_diffrn_reflns_number 8503
_diffrn_reflns_theta_full 25.50
_diffrn_reflns_theta_max 25.50
_diffrn_reflns_theta_min 3.18
_exptl_absorpt_coefficient_mu 0.929
_exptl_absorpt_correction_T_max 0.9246
_exptl_absorpt_correction_T_min 0.7648
_exptl_absorpt_correction_type multi-scan
_exptl_absorpt_process_details SADABS
_exptl_crystal_colour RED
_exptl_crystal_density_diffrn 1.710
_exptl_crystal_density_method 'not measured'
_exptl_crystal_description BLOCK
_exptl_crystal_F_000 438
_exptl_crystal_size_max 0.32
_exptl_crystal_size_mid 0.23
_exptl_crystal_size_min 0.09
_refine_diff_density_max 1.298
_refine_diff_density_min -0.432
_refine_diff_density_rms 0.104
_refine_ls_extinction_method none
_refine_ls_goodness_of_fit_ref 1.033
_refine_ls_hydrogen_treatment constr
_refine_ls_matrix_type full
_refine_ls_number_parameters 307
_refine_ls_number_reflns 3661
_refine_ls_number_restraints 3
_refine_ls_restrained_S_all 1.084
_refine_ls_R_factor_all 0.0777
_refine_ls_R_factor_gt 0.0630
_refine_ls_shift/su_max 0.000
_refine_ls_shift/su_mean 0.000
_refine_ls_structure_factor_coef Fsqd
_refine_ls_weighting_details 'calc w=1/[\s^2^(Fo^2^)+(0.0470P)^2^+6.0000P] where P=(Fo^2^+2Fc^2^)/3'
_refine_ls_weighting_scheme calc
_refine_ls_wR_factor_gt 0.1570
_refine_ls_wR_factor_ref 0.1638
_reflns_number_gt 3055
_reflns_number_total 3661
_reflns_threshold_expression >2sigma(I)
_cod_data_source_file cg901014r_si_008.cif
_cod_data_source_block aa
_cod_depositor_comments
;
The following automatic conversions were performed:

'_symmetry_cell_setting' value 'TRICLINIC' changed to 'triclinic'
according to /home/saulius/struct/CIF-dictionaries/cif_core.dic
dictionary named 'cif_core.dic' version 2.4.2 from
2011-04-26.

'_exptl_absorpt_correction_type' value 'MULTI-SCAN'
changed to 'multi-scan' according to
/home/saulius/struct/CIF-dictionaries/cif_core.dic dictionary named
'cif_core.dic' version 2.4.2 from
2011-04-26.

'_refine_ls_hydrogen_treatment' value 'CONSTR' changed
to 'constr' according to
/home/saulius/struct/CIF-dictionaries/cif_core.dic dictionary named
'cif_core.dic' version 2.4.2 from 2011-04-26.

'_geom_bond_publ_flag'
value 'Y' changed to 'y' according to
/home/saulius/struct/CIF-dictionaries/cif_core.dic dictionary named
'cif_core.dic' version 2.4.2 from 2011-04-26 (5
times).

'_geom_angle_publ_flag' value 'Y' changed to 'y' according
to /home/saulius/struct/CIF-dictionaries/cif_core.dic dictionary
named 'cif_core.dic' version 2.4.2 from 2011-04-26 (10 times).

Automatic conversion script
Id: cif_fix_values 1715 2011-07-08 13:25:40Z adriana 
;
_cod_original_cell_volume 988.8(3)
_cod_original_sg_symbol_H-M P-1
_cod_database_code 4502348

loop_
_symmetry_equiv_pos_as_xyz
'x, y, z'
'-x, -y, -z'

loop_
_atom_site_label
_atom_site_type_symbol
_atom_site_fract_x
_atom_site_fract_y
_atom_site_fract_z
_atom_site_U_iso_or_equiv
_atom_site_adp_type
_atom_site_occupancy
_atom_site_symmetry_multiplicity
_atom_site_calc_flag
_atom_site_refinement_flags
C1 C 0.3189(5) 0.3309(6) 0.5437(5) 0.0251(11) Uani 1 1 d .
C2 C 0.1861(5) 0.2592(5) 0.5807(5) 0.0229(11) Uani 1 1 d .
C3 C 0.0616(6) 0.2923(6) 0.5537(6) 0.0276(12) Uani 1 1 d .
H3A H 0.0620 0.3642 0.5160 0.033 Uiso 1 1 calc R
C4 C -0.0616(6) 0.2213(6) 0.5816(5) 0.0282(12) Uani 1 1 d .
C5 C -0.1958(5) 0.2614(7) 0.5519(5) 0.0316(14) Uani 1 1 d .
C6 C -0.0635(6) 0.1172(6) 0.6408(5) 0.0290(12) Uani 1 1 d .
H6A H -0.1477 0.0674 0.6585 0.035 Uiso 1 1 calc R
C7 C 0.0605(6) 0.0882(6) 0.6730(5) 0.0262(12) Uani 1 1 d .
C8 C 0.1862(6) 0.1554(6) 0.6428(5) 0.0250(11) Uani 1 1 d .
H8A H 0.2685 0.1320 0.6635 0.030 Uiso 1 1 calc R
C9 C 0.6221(7) 0.4648(7) 0.8367(6) 0.0380(14) Uani 1 1 d .
H9A H 0.5235 0.4104 0.8060 0.046 Uiso 1 1 calc R
C10 C 0.6850(7) 0.5231(7) 0.9723(7) 0.0435(16) Uani 1 1 d .
H10A H 0.6290 0.5114 1.0319 0.052 Uiso 1 1 calc R
C11 C 0.8315(7) 0.5990(7) 1.0196(6) 0.0397(15) Uani 1 1 d .
H11A H 0.8768 0.6366 1.1115 0.048 Uiso 1 1 calc R
C12 C 0.9096(6) 0.6184(6) 0.9285(6) 0.0326(13) Uani 1 1 d .
C13 C 0.8361(6) 0.5611(6) 0.7926(6) 0.0327(13) Uani 1 1 d .
H13A H 0.8880 0.5787 0.7309 0.039 Uiso 1 1 calc R
C14 C 1.0673(6) 0.6901(7) 0.9653(6) 0.0340(13) Uani 1 1 d .
C15 C 1.2790(6) 0.7544(6) 0.9459(6) 0.0331(13) Uani 1 1 d .
C16 C 1.4015(6) 0.7721(6) 0.8897(6) 0.0296(12) Uani 1 1 d .
C17 C 1.3697(6) 0.7110(6) 0.7518(6) 0.0320(13) Uani 1 1 d .
H17A H 1.2727 0.6612 0.7040 0.038 Uiso 1 1 calc R
C18 C 1.5460(6) 0.8423(7) 0.9623(6) 0.0381(14) Uani 1 1 d .
H18A H 1.5726 0.8840 1.0551 0.046 Uiso 1 1 calc R
C19 C 1.6482(6) 0.8482(7) 0.8931(6) 0.0402(15) Uani 1 1 d .
H19A H 1.7462 0.8938 0.9393 0.048 Uiso 1 1 calc R
C20 C 1.6075(6) 0.7875(6) 0.7559(6) 0.0351(14) Uani 1 1 d .
H20A H 1.6793 0.7942 0.7111 0.042 Uiso 1 1 calc R
Co1 Co 0.61335(7) 0.38001(8) 0.52969(8) 0.0243(2) Uani 1 1 d .
N1 N 0.0623(6) -0.0178(5) 0.7419(5) 0.0378(12) Uani 1 1 d .
N2 N 0.6965(5) 0.4829(5) 0.7463(5) 0.0300(11) Uani 1 1 d .
N3 N 1.1428(5) 0.6795(5) 0.8742(5) 0.0329(11) Uani 1 1 d .
N4 N 1.1475(5) 0.7685(6) 1.0893(5) 0.0415(13) Uani 1 1 d .
N5 N 1.2827(5) 0.8090(6) 1.0749(5) 0.0385(12) Uani 1 1 d .
N6 N 1.4676(5) 0.7187(5) 0.6838(5) 0.0315(11) Uani 1 1 d .
O1 O 0.4206(4) 0.2848(4) 0.5595(4) 0.0344(10) Uani 1 1 d .
O2 O 0.3194(5) 0.4287(4) 0.4967(5) 0.0424(11) Uani 1 1 d .
O3 O -0.1788(4) 0.3760(4) 0.5288(4) 0.0336(9) Uani 1 1 d .
O4 O -0.3162(4) 0.1805(5) 0.5508(5) 0.0493(12) Uani 1 1 d .
O5 O -0.0491(6) -0.0819(6) 0.7618(6) 0.0697(17) Uani 1 1 d .
O6 O 0.1757(5) -0.0375(6) 0.7739(6) 0.0673(17) Uani 1 1 d .
O7 O 0.4955(5) 0.0582(5) 0.6919(5) 0.0552(13) Uani 1 1 d D
H5 H 1.3606 0.8629 1.1412 0.066 Uiso 1 1 d R
H7A H 0.5509 0.0944 0.6508 0.066 Uiso 1 1 d RD
H7B H 0.4445 -0.0095 0.6236 0.066 Uiso 1 1 d RD

loop_
_atom_site_aniso_label
_atom_site_aniso_U_11
_atom_site_aniso_U_22
_atom_site_aniso_U_33
_atom_site_aniso_U_23
_atom_site_aniso_U_13
_atom_site_aniso_U_12
C1 0.017(3) 0.029(3) 0.027(3) 0.010(2) 0.007(2) 0.004(2)
C2 0.011(2) 0.026(3) 0.025(3) 0.004(2) 0.007(2) -0.001(2)
C3 0.026(3) 0.031(3) 0.030(3) 0.010(2) 0.009(2) 0.016(2)
C4 0.022(3) 0.037(3) 0.024(3) 0.003(2) 0.004(2) 0.015(2)
C5 0.013(2) 0.051(4) 0.022(3) 0.000(3) 0.004(2) 0.009(2)
C6 0.024(3) 0.029(3) 0.025(3) 0.001(2) 0.009(2) 0.001(2)
C7 0.027(3) 0.027(3) 0.024(3) 0.009(2) 0.008(2) 0.006(2)
C8 0.020(3) 0.027(3) 0.027(3) 0.006(2) 0.009(2) 0.008(2)
C9 0.028(3) 0.046(4) 0.040(4) 0.014(3) 0.015(3) 0.010(3)
C10 0.042(4) 0.059(4) 0.039(4) 0.021(3) 0.025(3) 0.019(3)
C11 0.038(3) 0.049(4) 0.031(3) 0.010(3) 0.014(3) 0.014(3)
C12 0.029(3) 0.036(3) 0.033(3) 0.008(3) 0.012(2) 0.011(3)
C13 0.030(3) 0.038(3) 0.033(3) 0.014(3) 0.016(3) 0.009(3)
C14 0.032(3) 0.041(3) 0.030(3) 0.011(3) 0.014(3) 0.011(3)
C15 0.031(3) 0.032(3) 0.034(3) 0.010(3) 0.008(3) 0.007(3)
C16 0.024(3) 0.033(3) 0.034(3) 0.013(3) 0.008(2) 0.011(2)
C17 0.021(3) 0.038(3) 0.034(3) 0.013(3) 0.005(2) 0.007(2)
C18 0.032(3) 0.043(4) 0.030(3) 0.005(3) 0.001(3) 0.011(3)
C19 0.021(3) 0.050(4) 0.038(4) 0.008(3) 0.000(3) 0.008(3)
C20 0.024(3) 0.040(3) 0.042(4) 0.015(3) 0.009(3) 0.011(3)
Co1 0.0158(4) 0.0292(4) 0.0321(4) 0.0136(3) 0.0105(3) 0.0083(3)
N1 0.041(3) 0.037(3) 0.037(3) 0.018(2) 0.012(2) 0.010(2)
N2 0.027(2) 0.033(3) 0.033(3) 0.013(2) 0.011(2) 0.011(2)
N3 0.028(3) 0.036(3) 0.032(3) 0.009(2) 0.011(2) 0.008(2)
N4 0.031(3) 0.052(3) 0.029(3) 0.003(2) 0.009(2) 0.005(2)
N5 0.031(3) 0.044(3) 0.030(3) 0.003(2) 0.009(2) 0.006(2)
N6 0.025(2) 0.037(3) 0.031(3) 0.010(2) 0.007(2) 0.009(2)
O1 0.0179(19) 0.048(3) 0.044(2) 0.021(2) 0.0140(17) 0.0129(18)
O2 0.044(3) 0.036(2) 0.059(3) 0.027(2) 0.023(2) 0.015(2)
O3 0.025(2) 0.040(2) 0.039(2) 0.012(2) 0.0079(18) 0.0182(18)
O4 0.023(2) 0.073(3) 0.049(3) 0.017(3) 0.010(2) 0.014(2)
O5 0.052(3) 0.081(4) 0.104(5) 0.069(4) 0.042(3) 0.020(3)
O6 0.044(3) 0.073(4) 0.096(4) 0.061(4) 0.006(3) 0.017(3)
O7 0.059(3) 0.051(3) 0.036(3) 0.013(2) 0.005(2) -0.002(2)

loop_
_atom_type_symbol
_atom_type_description
_atom_type_scat_dispersion_real
_atom_type_scat_dispersion_imag
_atom_type_scat_source
C C 0.0033 0.0016 'International Tables Vol C Tables 4.2.6.8 and 6.1.1.4'
H H 0.0000 0.0000 'International Tables Vol C Tables 4.2.6.8 and 6.1.1.4'
Co Co 0.3494 0.9721 'International Tables Vol C Tables 4.2.6.8 and 6.1.1.4'
N N 0.0061 0.0033 'International Tables Vol C Tables 4.2.6.8 and 6.1.1.4'
O O 0.0106 0.0060 'International Tables Vol C Tables 4.2.6.8 and 6.1.1.4'

loop_
_geom_angle_atom_site_label_1
_geom_angle_atom_site_label_2
_geom_angle_atom_site_label_3
_geom_angle
_geom_angle_site_symmetry_1
_geom_angle_site_symmetry_3
_geom_angle_publ_flag
O2 C1 O1 124.5(5) . . ?
O2 C1 C2 118.2(5) . . ?
O1 C1 C2 117.3(5) . . ?
C3 C2 C8 118.8(5) . . ?
C3 C2 C1 121.6(5) . . ?
C8 C2 C1 119.5(5) . . ?
C4 C3 C2 121.2(5) . . ?
C4 C3 H3A 119.4 . . ?
C2 C3 H3A 119.4 . . ?
C3 C4 C6 120.4(5) . . ?
C3 C4 C5 119.8(5) . . ?
C6 C4 C5 119.8(5) . . ?
O3 C5 O4 122.8(5) . . ?
O3 C5 C4 117.0(5) . . ?
O4 C5 C4 120.2(6) . . ?
C7 C6 C4 118.8(5) . . ?
C7 C6 H6A 120.6 . . ?
C4 C6 H6A 120.6 . . ?
C6 C7 C8 122.4(5) . . ?
C6 C7 N1 119.5(5) . . ?
C8 C7 N1 118.1(5) . . ?
C7 C8 C2 118.3(5) . . ?
C7 C8 H8A 120.9 . . ?
C2 C8 H8A 120.9 . . ?
N2 C9 C10 122.8(6) . . ?
N2 C9 H9A 118.6 . . ?
C10 C9 H9A 118.6 . . ?
C9 C10 C11 119.4(6) . . ?
C9 C10 H10A 120.3 . . ?
C11 C10 H10A 120.3 . . ?
C12 C11 C10 118.6(6) . . ?
C12 C11 H11A 120.7 . . ?
C10 C11 H11A 120.7 . . ?
C11 C12 C13 118.3(6) . . ?
C11 C12 C14 124.1(6) . . ?
C13 C12 C14 117.6(5) . . ?
N2 C13 C12 123.4(5) . . ?
N2 C13 H13A 118.3 . . ?
C12 C13 H13A 118.3 . . ?
N4 C14 N3 114.5(5) . . ?
N4 C14 C12 123.8(5) . . ?
N3 C14 C12 121.7(5) . . ?
N3 C15 N5 109.3(5) . . ?
N3 C15 C16 123.7(5) . . ?
N5 C15 C16 127.0(5) . . ?
C18 C16 C17 118.1(5) . . ?
C18 C16 C15 125.5(6) . . ?
C17 C16 C15 116.4(5) . . ?
N6 C17 C16 124.5(5) . . ?
N6 C17 H17A 117.7 . . ?
C16 C17 H17A 117.7 . . ?
C19 C18 C16 117.8(6) . . ?
C19 C18 H18A 121.1 . . ?
C16 C18 H18A 121.1 . . ?
C18 C19 C20 120.6(6) . . ?
C18 C19 H19A 119.7 . . ?
C20 C19 H19A 119.7 . . ?
N6 C20 C19 122.5(6) . . ?
N6 C20 H20A 118.8 . . ?
C19 C20 H20A 118.8 . . ?
O2 Co1 O1 126.21(17) 2_666 . y
O2 Co1 O3 86.94(17) 2_666 1_655 y
O1 Co1 O3 146.51(17) . 1_655 y
O2 Co1 N6 89.94(19) 2_666 2_766 y
O1 Co1 N6 92.61(18) . 2_766 y
O3 Co1 N6 91.97(17) 1_655 2_766 y
O2 Co1 N2 89.35(19) 2_666 . y
O1 Co1 N2 87.80(17) . . y
O3 Co1 N2 88.00(17) 1_655 . y
N6 Co1 N2 179.30(19) 2_766 . y
O5 N1 O6 123.6(6) . . ?
O5 N1 C7 118.3(5) . . ?
O6 N1 C7 118.1(5) . . ?
C13 N2 C9 117.4(5) . . ?
C13 N2 Co1 116.4(4) . . ?
C9 N2 Co1 126.0(4) . . ?
C15 N3 C14 103.6(5) . . ?
C14 N4 N5 102.6(5) . . ?
C15 N5 N4 110.0(5) . . ?
C15 N5 H5 126.1 . . ?
N4 N5 H5 123.9 . . ?
C17 N6 C20 116.6(5) . . ?
C17 N6 Co1 116.5(4) . 2_766 ?
C20 N6 Co1 127.0(4) . 2_766 ?
C1 O1 Co1 122.2(4) . . ?
C1 O2 Co1 159.9(4) . 2_666 ?
C5 O3 Co1 97.2(3) . 1_455 ?
H7A O7 H7B 92.6 . . ?

loop_
_geom_bond_atom_site_label_1
_geom_bond_atom_site_label_2
_geom_bond_distance
_geom_bond_site_symmetry_2
_geom_bond_publ_flag
C1 O2 1.236(7) . ?
C1 O1 1.249(6) . ?
C1 C2 1.494(7) . ?
C2 C3 1.387(7) . ?
C2 C8 1.396(8) . ?
C3 C4 1.365(8) . ?
C3 H3A 0.9300 . ?
C4 C6 1.375(8) . ?
C4 C5 1.522(7) . ?
C5 O3 1.242(7) . ?
C5 O4 1.247(7) . ?
C6 C7 1.364(8) . ?
C6 H6A 0.9300 . ?
C7 C8 1.385(7) . ?
C7 N1 1.467(7) . ?
C8 H8A 0.9300 . ?
C9 N2 1.339(7) . ?
C9 C10 1.366(9) . ?
C9 H9A 0.9300 . ?
C10 C11 1.372(9) . ?
C10 H10A 0.9300 . ?
C11 C12 1.372(8) . ?
C11 H11A 0.9300 . ?
C12 C13 1.387(8) . ?
C12 C14 1.463(8) . ?
C13 N2 1.320(7) . ?
C13 H13A 0.9300 . ?
C14 N4 1.325(8) . ?
C14 N3 1.341(7) . ?
C15 N3 1.324(7) . ?
C15 N5 1.344(8) . ?
C15 C16 1.446(8) . ?
C16 C18 1.384(8) . ?
C16 C17 1.387(8) . ?
C17 N6 1.319(7) . ?
C17 H17A 0.9300 . ?
C18 C19 1.364(9) . ?
C18 H18A 0.9300 . ?
C19 C20 1.373(9) . ?
C19 H19A 0.9300 . ?
C20 N6 1.346(7) . ?
C20 H20A 0.9300 . ?
Co1 O2 2.009(4) 2_666 y
Co1 O1 2.016(4) . y
Co1 O3 2.097(4) 1_655 y
Co1 N6 2.142(5) 2_766 y
Co1 N2 2.177(5) . y
N1 O5 1.205(7) . ?
N1 O6 1.215(7) . ?
N4 N5 1.345(7) . ?
N5 H5 0.8772 . ?
N6 Co1 2.142(5) 2_766 ?
O2 Co1 2.009(4) 2_666 ?
O3 Co1 2.097(4) 1_455 ?
O7 H7A 0.8301 . ?
O7 H7B 0.8300 . ?

loop_
_geom_torsion_atom_site_label_1
_geom_torsion_atom_site_label_2
_geom_torsion_atom_site_label_3
_geom_torsion_atom_site_label_4
_geom_torsion
_geom_torsion_site_symmetry_1
_geom_torsion_site_symmetry_4
O2 C1 C2 C3 5.1(8) . .
O1 C1 C2 C3 -173.1(5) . .
O2 C1 C2 C8 -175.5(5) . .
O1 C1 C2 C8 6.4(8) . .
C8 C2 C3 C4 -2.8(8) . .
C1 C2 C3 C4 176.7(5) . .
C2 C3 C4 C6 1.7(8) . .
C2 C3 C4 C5 179.4(5) . .
C3 C4 C5 O3 -14.3(8) . .
C6 C4 C5 O3 163.5(5) . .
C3 C4 C5 O4 165.4(5) . .
C6 C4 C5 O4 -16.9(8) . .
C3 C4 C6 C7 1.2(8) . .
C5 C4 C6 C7 -176.5(5) . .
C4 C6 C7 C8 -3.0(8) . .
C4 C6 C7 N1 177.2(5) . .
C6 C7 C8 C2 1.9(8) . .
N1 C7 C8 C2 -178.3(5) . .
C3 C2 C8 C7 1.0(8) . .
C1 C2 C8 C7 -178.5(5) . .
N2 C9 C10 C11 -2.6(11) . .
C9 C10 C11 C12 2.3(10) . .
C10 C11 C12 C13 0.6(9) . .
C10 C11 C12 C14 -176.4(6) . .
C11 C12 C13 N2 -3.6(9) . .
C14 C12 C13 N2 173.6(6) . .
C11 C12 C14 N4 -14.3(10) . .
C13 C12 C14 N4 168.8(6) . .
C11 C12 C14 N3 165.0(6) . .
C13 C12 C14 N3 -12.0(9) . .
N3 C15 C16 C18 -175.9(6) . .
N5 C15 C16 C18 4.2(10) . .
N3 C15 C16 C17 3.0(9) . .
N5 C15 C16 C17 -176.9(6) . .
C18 C16 C17 N6 -2.1(9) . .
C15 C16 C17 N6 178.9(5) . .
C17 C16 C18 C19 0.7(9) . .
C15 C16 C18 C19 179.6(6) . .
C16 C18 C19 C20 0.7(10) . .
C18 C19 C20 N6 -0.8(10) . .
C6 C7 N1 O5 3.8(8) . .
C8 C7 N1 O5 -176.1(6) . .
C6 C7 N1 O6 -177.2(6) . .
C8 C7 N1 O6 2.9(8) . .
C12 C13 N2 C9 3.4(9) . .
C12 C13 N2 Co1 -171.4(5) . .
C10 C9 N2 C13 -0.3(9) . .
C10 C9 N2 Co1 174.0(5) . .
O2 Co1 N2 C13 -58.1(4) 2_666 .
O1 Co1 N2 C13 175.6(4) . .
O3 Co1 N2 C13 28.9(4) 1_655 .
N6 Co1 N2 C13 -59(15) 2_766 .
O2 Co1 N2 C9 127.6(5) 2_666 .
O1 Co1 N2 C9 1.3(5) . .
O3 Co1 N2 C9 -145.4(5) 1_655 .
N6 Co1 N2 C9 127(14) 2_766 .
N5 C15 N3 C14 -0.9(7) . .
C16 C15 N3 C14 179.2(6) . .
N4 C14 N3 C15 0.9(7) . .
C12 C14 N3 C15 -178.4(6) . .
N3 C14 N4 N5 -0.5(7) . .
C12 C14 N4 N5 178.8(6) . .
N3 C15 N5 N4 0.7(7) . .
C16 C15 N5 N4 -179.4(6) . .
C14 N4 N5 C15 -0.1(7) . .
C16 C17 N6 C20 2.0(9) . .
C16 C17 N6 Co1 -178.0(5) . 2_766
C19 C20 N6 C17 -0.5(9) . .
C19 C20 N6 Co1 179.6(5) . 2_766
O2 C1 O1 Co1 7.4(8) . .
C2 C1 O1 Co1 -174.6(3) . .
O2 Co1 O1 C1 10.9(5) 2_666 .
O3 Co1 O1 C1 -178.5(4) 1_655 .
N6 Co1 O1 C1 -80.9(4) 2_766 .
N2 Co1 O1 C1 98.5(4) . .
O1 C1 O2 Co1 -51.8(15) . 2_666
C2 C1 O2 Co1 130.2(10) . 2_666
O4 C5 O3 Co1 9.2(6) . 1_455
C4 C5 O3 Co1 -171.2(4) . 1_455
